data_7232871
loop_
_publ_author_name
'Ma, Xian-Li'
'Wang, Qian'
'Feng, Xi-Yuan'
'Mo, Zu-Yu'
'Pan, Ying-Ming'
'Chen, Yan-Yan'
'Xin, Mao'
'Xu, Yan-Li'

_publ_section_title
;
 Metal-free visible-light induced cyclization/substitution cascade
 reaction of alkyne-tethered cyclohexadienones and diselenides: access to
 5-hydroxy-3-selenyl-4a,8a-dihydro-2H-chromen-6(5H)-ones
;
_journal_issue 13
_journal_name_full 'Green Chemistry'
_journal_page_first 3547
_journal_paper_doi 10.1039/C9GC00570F
_journal_volume 21
_journal_year 2019
_chemical_formula_moiety 'C23 H19 F3 O3 Se'
_chemical_formula_sum 'C23 H19 F3 O3 Se'
_chemical_formula_weight 479.34
_space_group_crystal_system monoclinic
_space_group_IT_number 14
_space_group_name_Hall '-P 2ybc'
_space_group_name_H-M_alt 'P 1 21/c 1'
_symmetry_space_group_name_Hall '-P 2ybc'
_symmetry_space_group_name_H-M 'P 1 21/c 1'
_atom_sites_solution_hydrogens geom
_atom_sites_solution_primary dual
_audit_creation_date 2018-11-29
_audit_creation_method
;
Olex2 1.2
(compiled 2018.05.29 svn.r3508 for OlexSys, GUI svn.r5506)
;
_audit_update_record
;
2018-12-21 deposited with the CCDC.    2019-06-04 downloaded from the CCDC.
;
_cell_angle_alpha 90
_cell_angle_beta 112.472(7)
_cell_angle_gamma 90
_cell_formula_units_Z 4
_cell_length_a 11.2346(8)
_cell_length_b 13.8269(5)
_cell_length_c 13.8545(8)
_cell_measurement_reflns_used 3404
_cell_measurement_temperature 100.00(10)
_cell_measurement_theta_max 28.8930
_cell_measurement_theta_min 2.4420
_cell_volume 1988.7(2)
_computing_cell_refinement 'CrysAlisPro 1.171.38.43f (Rigaku OD, 2015)'
_computing_data_collection 'CrysAlisPro 1.171.38.43f (Rigaku OD, 2015)'
_computing_data_reduction 'CrysAlisPro 1.171.38.43f (Rigaku OD, 2015)'
_computing_molecular_graphics 'Olex2 (Dolomanov et al., 2009)'
_computing_publication_material 'Olex2 (Dolomanov et al., 2009)'
_computing_structure_refinement 'ShelXL (Sheldrick, 2015)'
_computing_structure_solution 'ShelXT (Sheldrick, 2015)'
_diffrn_ambient_environment N~2~
_diffrn_ambient_temperature 100.00(10)
_diffrn_detector 'CCD plate'
_diffrn_detector_area_resol_mean 5.2684
_diffrn_detector_type AtlasS2
_diffrn_measured_fraction_theta_full 1.000
_diffrn_measured_fraction_theta_max 1.000
_diffrn_measurement_details
;
List of Runs (angles in degrees, time in seconds):

  # Type    Start    End  Width  t~exp~   \w     \q     \k     \f   Frames
#--------------------------------------------------------------------------
  1  \w     -9.00  24.00   1.00   12.00    --  -11.59  37.00  30.00   33
  2  \w    -73.00 100.00   1.00   12.00    --   11.74   0.00   0.00  173
;
_diffrn_measurement_device 'four-circle diffractometer'
_diffrn_measurement_device_type 'SuperNova, Dual, Cu at zero, AtlasS2'
_diffrn_measurement_method '\w scans'
_diffrn_orient_matrix_type 'CrysAlisPro convention (1999,Acta A55,543-557)'
_diffrn_orient_matrix_UB_11 0.0436574000
_diffrn_orient_matrix_UB_12 -0.0237716000
_diffrn_orient_matrix_UB_13 0.0449326000
_diffrn_orient_matrix_UB_21 -0.0525727000
_diffrn_orient_matrix_UB_22 -0.0204903000
_diffrn_orient_matrix_UB_23 0.0092784000
_diffrn_orient_matrix_UB_31 0.0009417000
_diffrn_orient_matrix_UB_32 -0.0405847000
_diffrn_orient_matrix_UB_33 -0.0309979000
_diffrn_radiation_monochromator mirror
_diffrn_radiation_probe x-ray
_diffrn_radiation_type MoK\a
_diffrn_radiation_wavelength 0.71073
_diffrn_reflns_av_R_equivalents 0.0359
_diffrn_reflns_av_unetI/netI 0.0521
_diffrn_reflns_Laue_measured_fraction_full 1.000
_diffrn_reflns_Laue_measured_fraction_max 1.000
_diffrn_reflns_limit_h_max 9
_diffrn_reflns_limit_h_min -13
_diffrn_reflns_limit_k_max 13
_diffrn_reflns_limit_k_min -16
_diffrn_reflns_limit_l_max 16
_diffrn_reflns_limit_l_min -13
_diffrn_reflns_number 9147
_diffrn_reflns_point_group_measured_fraction_full 1.000
_diffrn_reflns_point_group_measured_fraction_max 1.000
_diffrn_reflns_theta_full 24.997
_diffrn_reflns_theta_max 24.997
_diffrn_reflns_theta_min 1.962
_diffrn_source 'micro-focus sealed X-ray tube'
_diffrn_source_type 'SuperNova (Mo) X-ray Source'
_exptl_absorpt_coefficient_mu 1.939
_exptl_absorpt_correction_T_max 1.00000
_exptl_absorpt_correction_T_min 0.94693
_exptl_absorpt_correction_type multi-scan
_exptl_absorpt_process_details
;
CrysAlisPro 1.171.38.43f (Rigaku Oxford Diffraction, 2015)
Empirical absorption correction using spherical harmonics,
 implemented in SCALE3 ABSPACK scaling algorithm.
;
_exptl_crystal_colour colourless
_exptl_crystal_colour_primary colourless
_exptl_crystal_density_diffrn 1.601
_exptl_crystal_description block
_exptl_crystal_F_000 968
_exptl_crystal_size_max 0.12
_exptl_crystal_size_mid 0.11
_exptl_crystal_size_min 0.1
_refine_diff_density_max 0.954
_refine_diff_density_min -0.417
_refine_diff_density_rms 0.084
_refine_ls_extinction_method none
_refine_ls_goodness_of_fit_ref 1.054
_refine_ls_hydrogen_treatment constr
_refine_ls_matrix_type full
_refine_ls_number_parameters 273
_refine_ls_number_reflns 3509
_refine_ls_number_restraints 0
_refine_ls_restrained_S_all 1.054
_refine_ls_R_factor_all 0.0596
_refine_ls_R_factor_gt 0.0452
_refine_ls_shift/su_max 0.000
_refine_ls_shift/su_mean 0.000
_refine_ls_structure_factor_coef Fsqd
_refine_ls_weighting_details 'w=1/[\s^2^(Fo^2^)+(0.0476P)^2^+1.8558P] where P=(Fo^2^+2Fc^2^)/3'
_refine_ls_weighting_scheme calc
_refine_ls_wR_factor_gt 0.0993
_refine_ls_wR_factor_ref 0.1063
_reflns_Friedel_coverage 0.000
_reflns_number_gt 2880
_reflns_number_total 3509
_reflns_threshold_expression 'I > 2\s(I)'
_cod_data_source_file c9gc00570f2.cif
_cod_data_source_block 283xia
_cod_depositor_comments 'Adding full bibliography for 7232870--7232871.cif.'
_cod_database_code 7232871
_shelx_shelxl_version_number 2018/3
_shelx_space_group_comment
;
The symmetry employed for this shelxl refinement is uniquely defined
by the following loop, which should always be used as a source of
symmetry information in preference to the above space-group names.
They are only intended as comments.
;
_reflns_odcompleteness_completeness 99.95
_reflns_odcompleteness_iscentric 1
_reflns_odcompleteness_theta 26.32
_olex2_refinement_description
;
1. Fixed Uiso
 At 1.2 times of:
  All C(H) groups, All C(H,H) groups
 At 1.5 times of:
  All C(H,H,H) groups, All O(H) groups
2.a Ternary CH refined with riding coordinates:
 C6(H6), C4(H4)
2.b Secondary CH2 refined with riding coordinates:
 C2(H2A,H2B)
2.c Aromatic/amide H refined with riding coordinates:
 C9(H9), C14(H14), C11(H11), C15(H15), C19(H19), C8(H8), C12(H12), C23(H23),
 C20(H20), C21(H21), C22(H22)
2.d Idealised Me refined as rotating group:
 C17(H17A,H17B,H17C)
2.e Idealised tetrahedral OH refined as rotating group:
 O7(H7)
;
_olex2_date_sample_data_collection 2018-11-28
_olex2_submission_special_instructions 'No special instructions were received'
_oxdiff_exptl_absorpt_empirical_details
;
Empirical correction (ABSPACK) includes:
- Absorption correction using spherical harmonics
- Frame scaling
- Detector area scaling
;
_oxdiff_exptl_absorpt_empirical_full_max 1.237
_oxdiff_exptl_absorpt_empirical_full_min 0.894

loop_
_space_group_symop_operation_xyz
'x, y, z'
'-x, y+1/2, -z+1/2'
'-x, -y, -z'
'x, -y-1/2, z-1/2'

loop_
_atom_site_label
_atom_site_type_symbol
_atom_site_fract_x
_atom_site_fract_y
_atom_site_fract_z
_atom_site_U_iso_or_equiv
_atom_site_adp_type
_atom_site_occupancy
_atom_site_site_symmetry_order
_atom_site_calc_flag
_atom_site_refinement_flags_posn
Se1 Se 0.75271(4) 0.39947(2) 0.35365(3) 0.02397(15) Uani 1 1 d .
O6 O 0.8805(2) 0.66712(16) 0.28965(18) 0.0184(5) Uani 1 1 d .
F1 F 0.7750(2) 0.35907(18) 0.82911(18) 0.0395(6) Uani 1 1 d .
O7 O 0.9043(3) 0.71670(18) 0.61560(19) 0.0267(6) Uani 1 1 d .
H7 H 0.906653 0.766388 0.648585 0.040 Uiso 1 1 calc GR
F2 F 0.5802(3) 0.3515(2) 0.7249(2) 0.0574(8) Uani 1 1 d .
O8 O 0.9374(3) 0.90070(18) 0.5850(2) 0.0296(7) Uani 1 1 d .
F3 F 0.6496(3) 0.47477(18) 0.8254(2) 0.0609(9) Uani 1 1 d .
C10 C 0.7583(3) 0.5504(2) 0.5196(3) 0.0168(8) Uani 1 1 d .
C3 C 0.8015(4) 0.7339(2) 0.3213(3) 0.0191(8) Uani 1 1 d .
C9 C 0.8653(3) 0.8303(2) 0.3247(3) 0.0193(8) Uani 1 1 d .
H9 H 0.867411 0.854078 0.262591 0.023 Uiso 1 1 calc R
C1 C 0.7891(3) 0.5357(2) 0.3542(3) 0.0175(8) Uani 1 1 d .
C6 C 0.9144(4) 0.7401(3) 0.5208(3) 0.0210(8) Uani 1 1 d .
H6 H 0.993189 0.710362 0.519792 0.025 Uiso 1 1 calc R
C14 C 0.6244(3) 0.5302(2) 0.6184(3) 0.0200(8) Uani 1 1 d .
H14 H 0.550427 0.545856 0.630049 0.024 Uiso 1 1 calc R
C11 C 0.8441(3) 0.4833(2) 0.5842(3) 0.0185(8) Uani 1 1 d .
H11 H 0.918479 0.467551 0.573259 0.022 Uiso 1 1 calc R
C5 C 0.7836(3) 0.5924(2) 0.4301(3) 0.0173(8) Uani 1 1 d .
C13 C 0.7103(3) 0.4629(2) 0.6815(3) 0.0198(8) Uani 1 1 d .
C15 C 0.6487(3) 0.5742(2) 0.5380(3) 0.0180(8) Uani 1 1 d .
H15 H 0.591346 0.619921 0.496086 0.022 Uiso 1 1 calc R
C4 C 0.7995(3) 0.7014(2) 0.4270(3) 0.0179(8) Uani 1 1 d .
H4 H 0.722170 0.730042 0.431788 0.021 Uiso 1 1 calc R
C18 C 0.7035(4) 0.3718(2) 0.2071(3) 0.0206(8) Uani 1 1 d .
C17 C 0.6651(4) 0.7384(3) 0.2384(3) 0.0250(9) Uani 1 1 d .
H17A H 0.668783 0.750224 0.171315 0.038 Uiso 1 1 calc GR
H17B H 0.618534 0.789797 0.254867 0.038 Uiso 1 1 calc GR
H17C H 0.622149 0.678084 0.236854 0.038 Uiso 1 1 calc GR
C2 C 0.8260(4) 0.5724(2) 0.2678(3) 0.0193(8) Uani 1 1 d .
H2A H 0.887882 0.528561 0.258120 0.023 Uiso 1 1 calc R
H2B H 0.750270 0.573865 0.203290 0.023 Uiso 1 1 calc R
C19 C 0.7907(4) 0.3279(3) 0.1723(3) 0.0252(9) Uani 1 1 d .
H19 H 0.875461 0.317829 0.217923 0.030 Uiso 1 1 calc R
C8 C 0.9184(4) 0.8835(3) 0.4095(3) 0.0242(9) Uani 1 1 d .
H8 H 0.952218 0.943892 0.404720 0.029 Uiso 1 1 calc R
C7 C 0.9246(3) 0.8486(3) 0.5109(3) 0.0207(8) Uani 1 1 d .
C12 C 0.8198(4) 0.4396(3) 0.6649(3) 0.0217(8) Uani 1 1 d .
H12 H 0.877480 0.394604 0.707667 0.026 Uiso 1 1 calc R
C16 C 0.6792(4) 0.4128(3) 0.7649(3) 0.0288(9) Uani 1 1 d .
C23 C 0.5785(4) 0.3879(3) 0.1390(3) 0.0307(10) Uani 1 1 d .
H23 H 0.520265 0.418034 0.162188 0.037 Uiso 1 1 calc R
C20 C 0.7507(4) 0.2994(3) 0.0694(3) 0.0322(10) Uani 1 1 d .
H20 H 0.809065 0.270183 0.045741 0.039 Uiso 1 1 calc R
C21 C 0.6257(4) 0.3137(3) 0.0012(3) 0.0314(10) Uani 1 1 d .
H21 H 0.599249 0.292964 -0.067694 0.038 Uiso 1 1 calc R
C22 C 0.5400(4) 0.3587(3) 0.0353(3) 0.0366(11) Uani 1 1 d .
H22 H 0.455841 0.369747 -0.010996 0.044 Uiso 1 1 calc R

loop_
_atom_site_aniso_label
_atom_site_aniso_U_11
_atom_site_aniso_U_22
_atom_site_aniso_U_33
_atom_site_aniso_U_23
_atom_site_aniso_U_13
_atom_site_aniso_U_12
Se1 0.0410(3) 0.0148(2) 0.0177(2) -0.00101(15) 0.01304(18) -0.00351(16)
O6 0.0276(14) 0.0150(12) 0.0172(13) -0.0019(10) 0.0135(11) -0.0011(10)
F1 0.0446(15) 0.0470(15) 0.0332(14) 0.0204(12) 0.0220(12) 0.0074(12)
O7 0.0436(17) 0.0215(14) 0.0176(14) -0.0041(11) 0.0145(13) -0.0073(12)
F2 0.0478(17) 0.0753(19) 0.0473(17) 0.0171(15) 0.0161(14) -0.0315(15)
O8 0.0430(18) 0.0237(14) 0.0237(15) -0.0056(12) 0.0145(13) -0.0102(12)
F3 0.116(3) 0.0421(16) 0.0619(18) 0.0172(14) 0.0752(19) 0.0254(15)
C10 0.021(2) 0.0147(17) 0.0137(17) -0.0071(15) 0.0056(15) -0.0080(15)
C3 0.030(2) 0.0168(18) 0.0139(19) -0.0009(15) 0.0120(16) -0.0008(15)
C9 0.027(2) 0.0158(18) 0.019(2) 0.0019(16) 0.0131(16) -0.0001(15)
C1 0.021(2) 0.0157(18) 0.0142(18) 0.0030(15) 0.0057(15) -0.0043(14)
C6 0.030(2) 0.0200(19) 0.0161(19) -0.0023(15) 0.0123(17) -0.0028(16)
C14 0.021(2) 0.0206(19) 0.021(2) -0.0062(16) 0.0111(16) -0.0056(15)
C11 0.022(2) 0.0184(18) 0.0171(19) -0.0040(15) 0.0098(16) -0.0005(15)
C5 0.0176(19) 0.0196(18) 0.0131(18) 0.0008(15) 0.0043(15) -0.0007(15)
C13 0.025(2) 0.0183(18) 0.0145(18) -0.0023(15) 0.0065(16) -0.0097(15)
C15 0.020(2) 0.0153(17) 0.0160(19) -0.0018(15) 0.0035(15) -0.0040(14)
C4 0.021(2) 0.0159(17) 0.0191(19) 0.0022(15) 0.0100(16) -0.0007(15)
C18 0.032(2) 0.0162(18) 0.0140(18) -0.0041(15) 0.0096(17) -0.0037(16)
C17 0.026(2) 0.029(2) 0.022(2) 0.0018(17) 0.0107(17) 0.0006(17)
C2 0.028(2) 0.0132(17) 0.0167(19) -0.0019(15) 0.0085(16) -0.0022(15)
C19 0.025(2) 0.026(2) 0.023(2) -0.0008(17) 0.0079(17) -0.0009(16)
C8 0.030(2) 0.0192(19) 0.026(2) 0.0016(17) 0.0126(18) -0.0059(16)
C7 0.020(2) 0.0221(19) 0.019(2) -0.0035(17) 0.0058(16) -0.0064(15)
C12 0.030(2) 0.0160(18) 0.0186(19) 0.0018(16) 0.0087(16) -0.0017(16)
C16 0.032(2) 0.032(2) 0.027(2) -0.0022(19) 0.0161(19) -0.0047(18)
C23 0.033(2) 0.033(2) 0.029(2) -0.0018(19) 0.015(2) 0.0062(18)
C20 0.038(3) 0.036(2) 0.030(2) -0.007(2) 0.020(2) -0.0018(19)
C21 0.044(3) 0.033(2) 0.016(2) -0.0021(18) 0.011(2) -0.0051(19)
C22 0.032(3) 0.043(3) 0.025(2) 0.001(2) -0.0007(19) 0.000(2)

loop_
_atom_type_symbol
_atom_type_description
_atom_type_scat_dispersion_real
_atom_type_scat_dispersion_imag
_atom_type_scat_source
C C 0.0033 0.0016 'International Tables Vol C Tables 4.2.6.8 and 6.1.1.4'
H H 0.0000 0.0000 'International Tables Vol C Tables 4.2.6.8 and 6.1.1.4'
F F 0.0171 0.0103 'International Tables Vol C Tables 4.2.6.8 and 6.1.1.4'
O O 0.0106 0.0060 'International Tables Vol C Tables 4.2.6.8 and 6.1.1.4'
Se Se -0.0929 2.2259 'International Tables Vol C Tables 4.2.6.8 and 6.1.1.4'

loop_
_geom_angle_atom_site_label_1
_geom_angle_atom_site_label_2
_geom_angle_atom_site_label_3
_geom_angle
C1 Se1 C18 99.98(14)
C2 O6 C3 112.5(3)
C11 C10 C5 119.3(3)
C15 C10 C11 119.1(3)
C15 C10 C5 121.6(3)
O6 C3 C9 103.5(3)
O6 C3 C4 109.4(3)
O6 C3 C17 110.6(3)
C9 C3 C4 114.1(3)
C9 C3 C17 108.5(3)
C17 C3 C4 110.6(3)
C8 C9 C3 124.7(3)
C5 C1 Se1 120.3(3)
C5 C1 C2 122.8(3)
C2 C1 Se1 116.9(2)
O7 C6 C4 111.7(3)
O7 C6 C7 110.5(3)
C7 C6 C4 109.7(3)
C13 C14 C15 119.9(3)
C12 C11 C10 120.5(3)
C10 C5 C4 118.1(3)
C1 C5 C10 120.5(3)
C1 C5 C4 121.3(3)
C14 C13 C16 119.0(3)
C12 C13 C14 120.4(3)
C12 C13 C16 120.5(3)
C14 C15 C10 120.3(3)
C6 C4 C3 112.9(3)
C5 C4 C3 111.2(3)
C5 C4 C6 113.0(3)
C19 C18 Se1 119.8(3)
C23 C18 Se1 119.7(3)
C23 C18 C19 120.2(3)
O6 C2 C1 111.6(3)
C20 C19 C18 119.4(4)
C9 C8 C7 120.7(3)
O8 C7 C6 119.9(3)
O8 C7 C8 124.2(3)
C8 C7 C6 115.9(3)
C13 C12 C11 119.9(3)
F1 C16 F2 104.8(3)
F1 C16 C13 113.9(3)
F2 C16 C13 112.0(3)
F3 C16 F1 105.8(3)
F3 C16 F2 107.6(3)
F3 C16 C13 112.2(3)
C18 C23 C22 119.5(4)
C21 C20 C19 120.9(4)
C22 C21 C20 119.7(4)
C21 C22 C23 120.3(4)

loop_
_geom_bond_atom_site_label_1
_geom_bond_atom_site_label_2
_geom_bond_distance
Se1 C1 1.927(3)
Se1 C18 1.927(3)
O6 C3 1.460(4)
O6 C2 1.428(4)
F1 C16 1.331(5)
O7 C6 1.399(4)
F2 C16 1.338(5)
O8 C7 1.217(4)
F3 C16 1.326(5)
C10 C11 1.390(5)
C10 C5 1.492(5)
C10 C15 1.389(5)
C3 C9 1.505(5)
C3 C4 1.540(5)
C3 C17 1.525(5)
C9 C8 1.320(5)
C1 C5 1.332(5)
C1 C2 1.497(5)
C6 C4 1.536(5)
C6 C7 1.516(5)
C14 C13 1.384(5)
C14 C15 1.386(5)
C11 C12 1.386(5)
C5 C4 1.520(5)
C13 C12 1.374(5)
C13 C16 1.499(5)
C18 C19 1.387(5)
C18 C23 1.378(5)
C19 C20 1.378(5)
C8 C7 1.461(5)
C23 C22 1.392(6)
C20 C21 1.375(6)
C21 C22 1.373(6)
